data_7020354
loop_
_publ_author_name
'Ortiz de la Tabla, Laura'
'Matas, Inmaculada'
'Alvarez, Eleuterio'
'Palma, Pilar'
'C\'ampora, Juan'

_publ_section_title
;
 Migratory insertion reactions of nickel and palladium \s-alkyl complexes
 with a phosphinito-imine ligand.
;
_journal_issue 48
_journal_name_full 'Dalton transactions (Cambridge, England : 2003)'
_journal_page_first 14524
_journal_page_last 14539
_journal_paper_doi 10.1039/c2dt31334k
_journal_volume 41
_journal_year 2012
_chemical_formula_moiety 'C32 H12 B F24, C32 H50 N2 O P Pd'
_chemical_formula_sum 'C64 H62 B F24 N2 O P Pd'
_chemical_formula_weight 1479.34
_chemical_name_systematic
;
?
;
_space_group_IT_number 15
_symmetry_cell_setting monoclinic
_symmetry_space_group_name_Hall '-C 2yc'
_symmetry_space_group_name_H-M 'C 1 2/c 1'
_atom_sites_solution_hydrogens geom
_atom_sites_solution_primary direct
_atom_sites_solution_secondary difmap
_audit_creation_method SHELXL-97
_cell_angle_alpha 90.00
_cell_angle_beta 97.5640(10)
_cell_angle_gamma 90.00
_cell_formula_units_Z 8
_cell_length_a 41.0211(6)
_cell_length_b 12.5738(2)
_cell_length_c 26.4997(4)
_cell_measurement_reflns_used 9715
_cell_measurement_temperature 100(2)
_cell_measurement_theta_max 31.92
_cell_measurement_theta_min 4.33
_cell_volume 13549.4(4)
_computing_cell_refinement 'APEX2 Software Suite (Bruker, 2007)'
_computing_data_collection 'APEX2 Software Suite (Bruker, 2007)'
_computing_data_reduction 'APEX2 Software Suite (Bruker, 2007)'
_computing_molecular_graphics 'SHELXTL (Sheldrick, 2008)'
_computing_publication_material 'SHELXTL and publCIF (Westrip, 2010)'
_computing_structure_refinement 'SHELXL97 (Sheldrick, 2008)'
_computing_structure_solution 'SIR2002 (Burla et al., 2003)'
_diffrn_ambient_temperature 100(2)
_diffrn_detector_area_resol_mean 8.26
_diffrn_measured_fraction_theta_full 0.996
_diffrn_measured_fraction_theta_max 0.994
_diffrn_measurement_device_type
;
Bruker-Nonius X8kappa APEX II CCD area detector
;
_diffrn_measurement_method 'phi and omega scans with narrow frames'
_diffrn_radiation_monochromator graphite
_diffrn_radiation_source 'fine-focus sealed tube'
_diffrn_radiation_type MoK\a
_diffrn_radiation_wavelength 0.71073
_diffrn_reflns_av_R_equivalents 0.0255
_diffrn_reflns_av_sigmaI/netI 0.0318
_diffrn_reflns_limit_h_max 62
_diffrn_reflns_limit_h_min -59
_diffrn_reflns_limit_k_max 18
_diffrn_reflns_limit_k_min -18
_diffrn_reflns_limit_l_max 36
_diffrn_reflns_limit_l_min -39
_diffrn_reflns_number 53449
_diffrn_reflns_theta_full 25.00
_diffrn_reflns_theta_max 32.64
_diffrn_reflns_theta_min 4.33
_diffrn_standards_decay_% 0
_exptl_absorpt_coefficient_mu 0.405
_exptl_absorpt_correction_T_max 0.8985
_exptl_absorpt_correction_T_min 0.8847
_exptl_absorpt_correction_type multi-scan
_exptl_absorpt_process_details
;
program SADABS, Bruker (2001).
;
_exptl_crystal_colour colourless
_exptl_crystal_density_diffrn 1.450
_exptl_crystal_density_method 'not measured'
_exptl_crystal_description block
_exptl_crystal_F_000 6000
_exptl_crystal_size_max 0.31
_exptl_crystal_size_mid 0.30
_exptl_crystal_size_min 0.27
_refine_diff_density_max 0.911
_refine_diff_density_min -0.822
_refine_diff_density_rms 0.064
_refine_ls_extinction_method none
_refine_ls_goodness_of_fit_ref 1.037
_refine_ls_hydrogen_treatment constr
_refine_ls_matrix_type fullcycle
_refine_ls_number_parameters 931
_refine_ls_number_reflns 24568
_refine_ls_number_restraints 48
_refine_ls_restrained_S_all 1.039
_refine_ls_R_factor_all 0.0489
_refine_ls_R_factor_gt 0.0361
_refine_ls_shift/su_max 0.003
_refine_ls_shift/su_mean 0.001
_refine_ls_structure_factor_coef Fsqd
_refine_ls_weighting_details 'calc w=1/[\s^2^(Fo^2^)+(0.0497P)^2^+1.1894P] where P=(Fo^2^+2Fc^2^)/3'
_refine_ls_weighting_scheme calc
_refine_ls_wR_factor_gt 0.0917
_refine_ls_wR_factor_ref 0.0970
_reflns_number_gt 17881
_reflns_number_total 24568
_reflns_threshold_expression >2sigma(I)
_cod_data_source_file c2dt31334k.txt
_cod_data_source_block 7b
_cod_depositor_comments
;
The following automatic conversions were performed:

'_symmetry_cell_setting' value 'Monoclinic' changed to 'monoclinic'
according to /home/saulius/struct/CIF-dictionaries/cif_core.dic
dictionary named 'cif_core.dic' version 2.4.2 from 2011-04-26.

Automatic conversion script
Id: cif_fix_values 1891 2012-01-12 08:04:46Z andrius 
;
_cod_original_sg_symbol_H-M 'C 2/c'
_cod_database_code 7020354

loop_
_symmetry_equiv_pos_as_xyz
'x, y, z'
'-x, y, -z+1/2'
'x+1/2, y+1/2, z'
'-x+1/2, y+1/2, -z+1/2'
'-x, -y, -z'
'x, -y, z-1/2'
'-x+1/2, -y+1/2, -z'
'x+1/2, -y+1/2, z-1/2'

loop_
_atom_site_label
_atom_site_type_symbol
_atom_site_fract_x
_atom_site_fract_y
_atom_site_fract_z
_atom_site_U_iso_or_equiv
_atom_site_adp_type
_atom_site_occupancy
_atom_site_symmetry_multiplicity
_atom_site_calc_flag
_atom_site_refinement_flags
_atom_site_disorder_assembly
_atom_site_disorder_group
Pd1 Pd 0.359710(3) 0.448501(8) 0.981711(4) 0.01754(3) Uani 1 1 d . . .
P1 P 0.357985(9) 0.50755(3) 0.903683(14) 0.02091(7) Uani 1 1 d . . .
O1 O 0.39742(3) 0.54209(9) 0.90185(4) 0.0243(2) Uani 1 1 d . . .
N1 N 0.41023(3) 0.49896(10) 0.98547(5) 0.0203(2) Uani 1 1 d . . .
N2 N 0.36733(3) 0.38403(11) 1.05493(5) 0.0243(2) Uani 1 1 d . . .
C1 C 0.43335(3) 0.48909(12) 1.03115(6) 0.0212(3) Uani 1 1 d . . .
C2 C 0.44698(4) 0.38833(13) 1.04329(6) 0.0268(3) Uani 1 1 d . . .
C3 C 0.46742(4) 0.37744(14) 1.08958(7) 0.0314(3) Uani 1 1 d . . .
H3 H 0.4772 0.3104 1.0987 0.038 Uiso 1 1 d R . .
C4 C 0.47363(4) 0.46244(15) 1.12223(7) 0.0318(3) Uani 1 1 d . . .
H4 H 0.4875 0.4534 1.1536 0.038 Uiso 1 1 d R . .
C5 C 0.45984(4) 0.56101(14) 1.10961(6) 0.0296(3) Uani 1 1 d . . .
H5 H 0.4644 0.6188 1.1326 0.036 Uiso 1 1 d R . .
C6 C 0.43937(4) 0.57699(12) 1.06374(6) 0.0240(3) Uani 1 1 d . . .
C7 C 0.44061(5) 0.29471(14) 1.00739(8) 0.0355(4) Uani 1 1 d . . .
H7 H 0.4200 0.3101 0.9839 0.043 Uiso 1 1 d R . .
C8 C 0.46821(7) 0.2818(2) 0.97507(11) 0.0646(7) Uani 1 1 d . . .
H8A H 0.4719 0.3494 0.9583 0.097 Uiso 1 1 d R . .
H8B H 0.4623 0.2269 0.9493 0.097 Uiso 1 1 d R . .
H8C H 0.4884 0.2608 0.9968 0.097 Uiso 1 1 d R . .
C9 C 0.43542(8) 0.19024(17) 1.03490(11) 0.0633(7) Uani 1 1 d . . .
H9A H 0.4562 0.1678 1.0545 0.095 Uiso 1 1 d R . .
H9B H 0.4278 0.1354 1.0098 0.095 Uiso 1 1 d R . .
H9C H 0.4189 0.2006 1.0580 0.095 Uiso 1 1 d R . .
C10 C 0.42329(4) 0.68439(12) 1.05096(6) 0.0272(3) Uani 1 1 d . . .
H10 H 0.4207 0.6927 1.0131 0.033 Uiso 1 1 d R . .
C11 C 0.38909(5) 0.68751(16) 1.06712(9) 0.0432(4) Uani 1 1 d . . .
H11A H 0.3760 0.6285 1.0511 0.065 Uiso 1 1 d R . .
H11B H 0.3785 0.7551 1.0564 0.065 Uiso 1 1 d R . .
H11C H 0.3908 0.6809 1.1042 0.065 Uiso 1 1 d R . .
C12 C 0.44363(5) 0.77845(15) 1.07409(8) 0.0421(4) Uani 1 1 d . . .
H12A H 0.4444 0.7770 1.1112 0.063 Uiso 1 1 d R . .
H12B H 0.4335 0.8451 1.0608 0.063 Uiso 1 1 d R . .
H12C H 0.4660 0.7735 1.0651 0.063 Uiso 1 1 d R . .
C13 C 0.41938(4) 0.53526(12) 0.94445(6) 0.0224(3) Uani 1 1 d . . .
C14 C 0.45265(4) 0.57371(14) 0.93617(7) 0.0296(3) Uani 1 1 d . . .
H14A H 0.4680 0.5639 0.9674 0.044 Uiso 1 1 d R . .
H14B H 0.4515 0.6493 0.9272 0.044 Uiso 1 1 d R . .
H14C H 0.4604 0.5332 0.9085 0.044 Uiso 1 1 d R . .
C15 C 0.35328(4) 0.41376(15) 0.85075(6) 0.0309(3) Uani 1 1 d . . .
H15 H 0.3639 0.4457 0.8225 0.037 Uiso 1 1 d R . .
C16 C 0.37167(5) 0.31101(15) 0.86708(7) 0.0399(4) Uani 1 1 d . . .
H16A H 0.3616 0.2773 0.8945 0.060 Uiso 1 1 d R . .
H16B H 0.3947 0.3275 0.8792 0.060 Uiso 1 1 d R . .
H16C H 0.3705 0.2624 0.8380 0.060 Uiso 1 1 d R . .
C17 C 0.31719(5) 0.39189(19) 0.83040(7) 0.0438(5) Uani 1 1 d . . .
H17A H 0.3160 0.3465 0.8002 0.066 Uiso 1 1 d R . .
H17B H 0.3060 0.4594 0.8214 0.066 Uiso 1 1 d R . .
H17C H 0.3065 0.3560 0.8567 0.066 Uiso 1 1 d R . .
C18 C 0.33809(4) 0.63296(13) 0.88405(6) 0.0284(3) Uani 1 1 d . . .
H18 H 0.3138 0.6223 0.8820 0.034 Uiso 1 1 d R . .
C19 C 0.34824(5) 0.71571(14) 0.92545(8) 0.0364(4) Uani 1 1 d . . .
H19A H 0.3718 0.7309 0.9269 0.055 Uiso 1 1 d R . .
H19B H 0.3438 0.6880 0.9584 0.055 Uiso 1 1 d R . .
H19C H 0.3356 0.7812 0.9176 0.055 Uiso 1 1 d R . .
C20 C 0.34540(6) 0.67231(19) 0.83185(8) 0.0472(5) Uani 1 1 d . . .
H20A H 0.3345 0.7409 0.8241 0.071 Uiso 1 1 d R . .
H20B H 0.3371 0.6203 0.8057 0.071 Uiso 1 1 d R . .
H20C H 0.3692 0.6807 0.8324 0.071 Uiso 1 1 d R . .
C21 C 0.31175(4) 0.39472(12) 0.97495(6) 0.0229(3) Uani 1 1 d . . .
H21A H 0.3045 0.3792 0.9386 0.027 Uiso 1 1 d R . .
H21B H 0.3116 0.3266 0.9936 0.027 Uiso 1 1 d R . .
C22 C 0.28599(4) 0.46872(14) 0.99409(6) 0.0266(3) Uani 1 1 d . . .
C23 C 0.29964(4) 0.52008(17) 1.04495(7) 0.0373(4) Uani 1 1 d . . .
H23A H 0.3174 0.5692 1.0397 0.056 Uiso 1 1 d R . .
H23B H 0.3082 0.4647 1.0692 0.056 Uiso 1 1 d R . .
H23C H 0.2821 0.5593 1.0585 0.056 Uiso 1 1 d R . .
C24 C 0.25674(4) 0.39796(17) 1.00450(7) 0.0366(4) Uani 1 1 d . . .
H24A H 0.2391 0.4430 1.0142 0.055 Uiso 1 1 d R . .
H24B H 0.2640 0.3483 1.0322 0.055 Uiso 1 1 d R . .
H24C H 0.2486 0.3579 0.9737 0.055 Uiso 1 1 d R . .
C25 C 0.27309(4) 0.55015(14) 0.95367(7) 0.0311(3) Uani 1 1 d . . .
C26 C 0.27419(5) 0.65935(16) 0.96265(9) 0.0450(5) Uani 1 1 d . . .
H26 H 0.2837 0.6856 0.9949 0.054 Uiso 1 1 d R . .
C27 C 0.26148(6) 0.7303(2) 0.92466(12) 0.0635(8) Uani 1 1 d . . .
H27 H 0.2625 0.8045 0.9313 0.076 Uiso 1 1 d R . .
C28 C 0.24738(6) 0.6947(2) 0.87772(12) 0.0687(9) Uani 1 1 d . . .
H28 H 0.2390 0.7438 0.8520 0.082 Uiso 1 1 d R . .
C29 C 0.24561(5) 0.5863(2) 0.86830(9) 0.0562(7) Uani 1 1 d . . .
H29 H 0.2355 0.5609 0.8362 0.067 Uiso 1 1 d R . .
C30 C 0.25845(4) 0.51469(18) 0.90569(7) 0.0376(4) Uani 1 1 d . . .
H30 H 0.2573 0.4406 0.8986 0.045 Uiso 1 1 d R . .
C31 C 0.37545(4) 0.34665(13) 1.09350(6) 0.0259(3) Uani 1 1 d . . .
C32 C 0.38705(5) 0.29953(17) 1.14283(7) 0.0374(4) Uani 1 1 d . . .
H32A H 0.3867 0.2218 1.1399 0.056 Uiso 1 1 d R . .
H32B H 0.3727 0.3216 1.1677 0.056 Uiso 1 1 d R . .
H32C H 0.4096 0.3234 1.1541 0.056 Uiso 1 1 d R . .
B1 B 0.38285(4) 0.02013(12) 0.73812(6) 0.0182(3) Uani 1 1 d . . .
F1A F 0.34628(6) 0.49511(16) 0.72346(9) 0.0453(10) Uani 0.559(15) 1 d PDU A 1
F2A F 0.31825(6) 0.37117(19) 0.68507(14) 0.067(2) Uani 0.559(15) 1 d PDU A 1
F3A F 0.35598(9) 0.4522(2) 0.65071(9) 0.0625(18) Uani 0.559(15) 1 d PDU A 1
F1B F 0.33225(14) 0.4589(4) 0.72239(15) 0.106(5) Uani 0.441(15) 1 d PDU A 2
F2B F 0.32597(9) 0.3618(2) 0.65515(15) 0.064(2) Uani 0.441(15) 1 d PDU A 2
F3B F 0.36180(12) 0.4785(3) 0.66289(15) 0.076(2) Uani 0.441(15) 1 d PDU A 2
F4A F 0.45218(10) 0.3358(6) 0.85038(13) 0.102(3) Uani 0.419(7) 1 d PDU B 1
F5A F 0.48105(8) 0.2664(3) 0.79988(16) 0.0591(14) Uani 0.419(7) 1 d PDU B 1
F6A F 0.46753(10) 0.4231(2) 0.7898(2) 0.079(3) Uani 0.419(7) 1 d PDU B 1
F4B F 0.44731(6) 0.42335(19) 0.82518(10) 0.0551(11) Uani 0.581(7) 1 d PDU B 2
F5B F 0.47044(9) 0.27028(19) 0.82581(14) 0.090(2) Uani 0.581(7) 1 d PDU B 2
F6B F 0.47463(7) 0.3842(3) 0.76677(12) 0.0755(11) Uani 0.581(7) 1 d PDU B 2
F7A F 0.30242(8) -0.3114(3) 0.70416(17) 0.084(2) Uani 0.551(10) 1 d PDU C 1
F8A F 0.27376(11) -0.2848(4) 0.63369(11) 0.108(3) Uani 0.551(10) 1 d PDU C 1
F9A F 0.26520(8) -0.2014(2) 0.69660(18) 0.086(2) Uani 0.551(10) 1 d PDU C 1
F7B F 0.30354(11) -0.3363(3) 0.6676(3) 0.102(3) Uani 0.449(10) 1 d PDU C 2
F9B F 0.28153(17) -0.2411(5) 0.71744(14) 0.116(4) Uani 0.449(10) 1 d PDU C 2
F8B F 0.26386(8) -0.2479(3) 0.6413(2) 0.091(3) Uani 0.449(10) 1 d PDU C 2
F10 F 0.31751(5) 0.06651(14) 0.53406(5) 0.0744(5) Uani 1 1 d . . .
F11 F 0.33082(4) -0.08981(13) 0.51568(4) 0.0634(4) Uani 1 1 d . . .
F12 F 0.36788(3) 0.02461(15) 0.54294(5) 0.0694(5) Uani 1 1 d . . .
F13 F 0.42928(3) -0.15690(9) 0.91760(4) 0.0393(2) Uani 1 1 d . . .
F14 F 0.40882(3) -0.06302(11) 0.97333(4) 0.0491(3) Uani 1 1 d . . .
F15 F 0.44416(3) 0.00512(10) 0.92941(4) 0.0443(3) Uani 1 1 d . . .
F16 F 0.28063(4) 0.07528(18) 0.83071(6) 0.0856(6) Uani 1 1 d . . .
F17 F 0.30218(3) 0.14077(11) 0.90063(6) 0.0594(4) Uani 1 1 d . . .
F18 F 0.28957(4) -0.02052(12) 0.89783(8) 0.0810(6) Uani 1 1 d . . .
F19 F 0.50808(3) -0.12268(10) 0.64228(5) 0.0507(3) Uani 1 1 d . . .
F20 F 0.51128(4) 0.01900(13) 0.68608(6) 0.0640(4) Uani 1 1 d . . .
F21 F 0.47732(3) 0.00922(11) 0.61797(5) 0.0498(3) Uani 1 1 d . . .
F22 F 0.46161(6) -0.39831(11) 0.73740(7) 0.0985(8) Uani 1 1 d . . .
F23 F 0.41612(3) -0.37242(9) 0.76539(6) 0.0547(4) Uani 1 1 d . . .
F24 F 0.46044(3) -0.32885(9) 0.80986(5) 0.0526(3) Uani 1 1 d . . .
C33 C 0.38991(4) 0.14768(11) 0.73471(5) 0.0195(2) Uani 1 1 d . . .
C34 C 0.36718(4) 0.22175(11) 0.71207(5) 0.0228(3) Uani 1 1 d . . .
H34 H 0.3472 0.1974 0.6934 0.027 Uiso 1 1 d R . .
C35 C 0.37317(4) 0.33076(12) 0.71628(6) 0.0283(3) Uani 1 1 d . A .
C36 C 0.40192(5) 0.36962(12) 0.74334(7) 0.0326(4) Uani 1 1 d . . .
H36 H 0.4060 0.4439 0.7460 0.039 Uiso 1 1 d R . .
C37 C 0.42463(4) 0.29731(12) 0.76641(6) 0.0287(3) Uani 1 1 d . B .
C38 C 0.41883(4) 0.18872(11) 0.76191(6) 0.0234(3) Uani 1 1 d . . .
H38 H 0.4349 0.1408 0.7778 0.028 Uiso 1 1 d R . .
C39 C 0.34826(5) 0.40877(14) 0.69196(7) 0.0393(4) Uani 1 1 d D . .
C40 C 0.45523(5) 0.33666(16) 0.79847(9) 0.0445(5) Uani 1 1 d D . .
C41 C 0.35473(3) -0.02437(11) 0.69382(5) 0.0186(2) Uani 1 1 d . . .
C42 C 0.33232(3) -0.10465(11) 0.70213(5) 0.0211(3) Uani 1 1 d . . .
H42 H 0.3305 -0.1259 0.7361 0.025 Uiso 1 1 d R . .
C43 C 0.31261(4) -0.15439(12) 0.66210(6) 0.0239(3) Uani 1 1 d . C .
C44 C 0.31455(4) -0.12614(13) 0.61187(6) 0.0259(3) Uani 1 1 d . . .
H44 H 0.3015 -0.1609 0.5845 0.031 Uiso 1 1 d R . .
C45 C 0.33618(4) -0.04589(13) 0.60290(6) 0.0253(3) Uani 1 1 d . . .
C46 C 0.35570(4) 0.00392(12) 0.64280(5) 0.0224(3) Uani 1 1 d . . .
H46 H 0.3702 0.0591 0.6353 0.027 Uiso 1 1 d R . .
C47 C 0.28963(4) -0.24130(15) 0.67337(7) 0.0343(4) Uani 1 1 d D . .
C48 C 0.33836(5) -0.01202(19) 0.54924(6) 0.0398(4) Uani 1 1 d . . .
C49 C 0.37372(4) 0.00504(10) 0.79593(5) 0.0195(3) Uani 1 1 d . . .
C50 C 0.39755(4) -0.02178(11) 0.83656(5) 0.0206(3) Uani 1 1 d . . .
H50 H 0.4192 -0.0381 0.8298 0.025 Uiso 1 1 d R . .
C51 C 0.39070(4) -0.02545(12) 0.88681(6) 0.0231(3) Uani 1 1 d . . .
C52 C 0.35959(4) -0.00136(12) 0.89847(6) 0.0275(3) Uani 1 1 d . . .
H52 H 0.3548 -0.0039 0.9326 0.033 Uiso 1 1 d R . .
C53 C 0.33559(4) 0.02675(12) 0.85871(6) 0.0264(3) Uani 1 1 d . . .
C54 C 0.34234(4) 0.02962(11) 0.80872(6) 0.0232(3) Uani 1 1 d . . .
H54 H 0.3253 0.0486 0.7824 0.028 Uiso 1 1 d R . .
C55 C 0.41786(4) -0.05922(14) 0.92691(6) 0.0298(3) Uani 1 1 d . . .
C56 C 0.30188(5) 0.05452(16) 0.87105(7) 0.0366(4) Uani 1 1 d . . .
C57 C 0.41502(3) -0.05088(10) 0.72923(5) 0.0173(2) Uani 1 1 d . . .
C58 C 0.43900(3) -0.01829(11) 0.69940(5) 0.0191(2) Uani 1 1 d . . .
H58 H 0.4380 0.0518 0.6859 0.023 Uiso 1 1 d R . .
C59 C 0.46431(3) -0.08570(11) 0.68908(5) 0.0197(2) Uani 1 1 d . . .
C60 C 0.46678(4) -0.18863(11) 0.70845(5) 0.0211(3) Uani 1 1 d . . .
H60 H 0.4839 -0.2349 0.7012 0.025 Uiso 1 1 d R . .
C61 C 0.44344(4) -0.22162(10) 0.73869(5) 0.0198(3) Uani 1 1 d . . .
C62 C 0.41805(3) -0.15501(11) 0.74827(5) 0.0186(2) Uani 1 1 d . . .
H62 H 0.4022 -0.1807 0.7684 0.022 Uiso 1 1 d R . .
C63 C 0.49000(4) -0.04519(13) 0.65859(6) 0.0256(3) Uani 1 1 d . . .
C64 C 0.44566(4) -0.32979(12) 0.76239(6) 0.0268(3) Uani 1 1 d . . .

loop_
_atom_site_aniso_label
_atom_site_aniso_U_11
_atom_site_aniso_U_22
_atom_site_aniso_U_33
_atom_site_aniso_U_23
_atom_site_aniso_U_13
_atom_site_aniso_U_12
Pd1 0.01878(5) 0.01860(5) 0.01509(5) -0.00070(4) 0.00165(3) -0.00126(4)
P1 0.02162(17) 0.02503(17) 0.01614(15) 0.00019(13) 0.00274(12) -0.00198(14)
O1 0.0221(5) 0.0317(5) 0.0198(5) 0.0007(4) 0.0048(4) -0.0027(4)
N1 0.0200(6) 0.0201(5) 0.0208(6) -0.0022(4) 0.0020(4) -0.0010(4)
N2 0.0216(6) 0.0285(6) 0.0223(6) 0.0015(5) 0.0005(5) -0.0035(5)
C1 0.0180(6) 0.0228(6) 0.0228(7) 0.0013(5) 0.0018(5) -0.0008(5)
C2 0.0215(7) 0.0241(7) 0.0344(8) 0.0014(6) 0.0023(6) 0.0003(6)
C3 0.0228(7) 0.0316(8) 0.0389(9) 0.0097(7) 0.0007(6) 0.0035(6)
C4 0.0233(7) 0.0419(9) 0.0284(8) 0.0071(7) -0.0029(6) -0.0012(7)
C5 0.0266(8) 0.0359(8) 0.0251(7) -0.0015(6) -0.0013(6) -0.0035(6)
C6 0.0228(7) 0.0261(7) 0.0226(7) -0.0004(5) 0.0014(5) -0.0020(5)
C7 0.0345(9) 0.0245(7) 0.0450(10) -0.0050(7) -0.0038(7) 0.0043(7)
C8 0.0863(19) 0.0543(14) 0.0606(15) -0.0247(12) 0.0372(14) -0.0184(13)
C9 0.094(2) 0.0278(9) 0.0746(17) -0.0098(10) 0.0347(15) -0.0056(11)
C10 0.0329(8) 0.0231(7) 0.0244(7) -0.0036(6) -0.0005(6) -0.0003(6)
C11 0.0374(10) 0.0324(9) 0.0611(13) -0.0040(9) 0.0113(9) 0.0043(8)
C12 0.0469(11) 0.0279(8) 0.0487(11) -0.0041(8) -0.0041(9) -0.0066(8)
C13 0.0207(6) 0.0230(6) 0.0237(7) -0.0019(5) 0.0040(5) -0.0009(5)
C14 0.0225(7) 0.0364(8) 0.0308(8) 0.0024(7) 0.0065(6) -0.0051(6)
C15 0.0346(8) 0.0400(9) 0.0185(7) -0.0072(6) 0.0050(6) -0.0058(7)
C16 0.0504(11) 0.0357(9) 0.0352(9) -0.0131(8) 0.0115(8) -0.0030(8)
C17 0.0410(10) 0.0641(13) 0.0249(8) -0.0133(9) -0.0012(7) -0.0141(10)
C18 0.0278(8) 0.0308(8) 0.0270(7) 0.0096(6) 0.0052(6) 0.0011(6)
C19 0.0378(9) 0.0245(7) 0.0473(11) 0.0042(7) 0.0072(8) 0.0002(7)
C20 0.0499(12) 0.0563(12) 0.0369(10) 0.0249(9) 0.0122(9) 0.0074(10)
C21 0.0221(7) 0.0244(7) 0.0219(6) 0.0004(5) 0.0016(5) -0.0049(5)
C22 0.0198(7) 0.0351(8) 0.0250(7) 0.0021(6) 0.0035(5) -0.0003(6)
C23 0.0289(8) 0.0521(11) 0.0312(9) -0.0121(8) 0.0047(7) 0.0053(8)
C24 0.0237(8) 0.0539(11) 0.0320(8) 0.0139(8) 0.0034(6) -0.0063(8)
C25 0.0211(7) 0.0371(8) 0.0365(9) 0.0079(7) 0.0095(6) 0.0034(6)
C26 0.0412(10) 0.0389(10) 0.0605(13) 0.0060(9) 0.0274(9) 0.0102(8)
C27 0.0589(14) 0.0437(12) 0.097(2) 0.0265(13) 0.0461(15) 0.0232(11)
C28 0.0459(13) 0.0783(18) 0.086(2) 0.0548(17) 0.0260(13) 0.0260(12)
C29 0.0302(10) 0.0859(18) 0.0514(13) 0.0378(13) 0.0019(9) 0.0043(11)
C30 0.0245(8) 0.0503(10) 0.0370(9) 0.0158(8) 0.0001(7) -0.0039(7)
C31 0.0211(7) 0.0309(7) 0.0250(7) 0.0021(6) 0.0008(5) -0.0042(6)
C32 0.0356(9) 0.0475(10) 0.0266(8) 0.0139(8) -0.0051(7) -0.0033(8)
B1 0.0217(7) 0.0158(6) 0.0169(7) -0.0002(5) 0.0019(5) 0.0004(5)
F1A 0.072(2) 0.0313(14) 0.0317(14) -0.0017(11) 0.0036(13) 0.0258(13)
F2A 0.0456(17) 0.0336(13) 0.113(6) 0.016(2) -0.021(2) 0.0100(11)
F3A 0.097(4) 0.067(3) 0.0251(16) 0.0194(17) 0.0150(19) 0.045(3)
F1B 0.158(9) 0.122(8) 0.046(3) 0.035(4) 0.042(4) 0.114(8)
F2B 0.065(3) 0.0381(18) 0.082(5) 0.021(2) -0.018(3) 0.0157(17)
F3B 0.112(4) 0.047(3) 0.064(5) 0.042(3) -0.010(3) -0.009(3)
F4A 0.059(3) 0.210(9) 0.037(2) -0.040(3) -0.0020(17) -0.050(4)
F5A 0.044(2) 0.041(2) 0.084(4) -0.015(2) -0.022(2) -0.0052(15)
F6A 0.072(4) 0.0247(18) 0.124(6) 0.026(2) -0.053(4) -0.025(2)
F4B 0.0602(17) 0.0446(15) 0.0570(19) -0.0264(13) -0.0056(13) -0.0094(11)
F5B 0.108(4) 0.0271(14) 0.110(4) 0.015(2) -0.080(4) -0.020(2)
F6B 0.0542(17) 0.082(3) 0.093(2) -0.027(2) 0.0220(16) -0.0362(17)
F7A 0.050(2) 0.057(3) 0.132(5) 0.062(3) -0.035(3) -0.0260(19)
F8A 0.145(6) 0.146(6) 0.0349(18) -0.029(3) 0.019(3) -0.125(5)
F9A 0.068(3) 0.0588(19) 0.148(6) 0.000(3) 0.077(3) -0.0150(19)
F7B 0.076(3) 0.0259(17) 0.210(9) 0.022(3) 0.045(5) -0.0027(18)
F9B 0.165(8) 0.144(8) 0.047(3) -0.033(3) 0.046(4) -0.132(7)
F8B 0.041(2) 0.088(4) 0.126(7) 0.071(4) -0.050(3) -0.044(2)
F10 0.0948(12) 0.0893(12) 0.0384(7) 0.0323(8) 0.0063(7) 0.0152(9)
F11 0.0880(11) 0.0808(10) 0.0221(5) -0.0153(6) 0.0101(6) -0.0332(9)
F12 0.0553(8) 0.1294(14) 0.0249(6) -0.0021(7) 0.0113(5) -0.0476(9)
F13 0.0446(6) 0.0367(6) 0.0343(6) 0.0026(5) -0.0032(5) 0.0091(5)
F14 0.0515(7) 0.0793(9) 0.0173(5) 0.0074(5) 0.0071(4) 0.0133(6)
F15 0.0434(6) 0.0507(7) 0.0353(6) -0.0006(5) -0.0084(5) -0.0135(5)
F16 0.0401(7) 0.1736(19) 0.0441(8) -0.0125(10) 0.0092(6) 0.0411(10)
F17 0.0581(8) 0.0550(8) 0.0704(9) -0.0183(7) 0.0280(7) 0.0153(6)
F18 0.0635(9) 0.0539(8) 0.1406(16) 0.0259(9) 0.0691(10) 0.0124(7)
F19 0.0493(7) 0.0395(6) 0.0717(8) 0.0157(6) 0.0394(6) 0.0161(5)
F20 0.0547(8) 0.0860(10) 0.0545(8) -0.0169(7) 0.0188(6) -0.0456(8)
F21 0.0389(6) 0.0651(8) 0.0487(7) 0.0356(6) 0.0179(5) 0.0151(6)
F22 0.1819(19) 0.0329(7) 0.1034(13) 0.0311(8) 0.1036(14) 0.0543(10)
F23 0.0466(7) 0.0244(5) 0.0858(10) 0.0204(6) -0.0184(6) -0.0150(5)
F24 0.0688(8) 0.0372(6) 0.0438(7) 0.0225(5) -0.0228(6) -0.0177(6)
C33 0.0261(7) 0.0160(5) 0.0171(6) -0.0004(5) 0.0057(5) 0.0003(5)
C34 0.0310(7) 0.0197(6) 0.0182(6) 0.0025(5) 0.0048(5) 0.0025(6)
C35 0.0422(9) 0.0182(6) 0.0253(7) 0.0052(6) 0.0076(6) 0.0061(6)
C36 0.0498(10) 0.0155(6) 0.0341(9) -0.0001(6) 0.0113(7) -0.0024(6)
C37 0.0368(9) 0.0198(6) 0.0299(8) -0.0044(6) 0.0058(6) -0.0060(6)
C38 0.0282(7) 0.0178(6) 0.0241(7) -0.0019(5) 0.0034(5) 0.0002(5)
C39 0.0605(13) 0.0244(8) 0.0327(9) 0.0073(7) 0.0050(8) 0.0125(8)
C40 0.0456(11) 0.0317(9) 0.0555(12) -0.0148(9) 0.0037(9) -0.0131(8)
C41 0.0179(6) 0.0192(6) 0.0186(6) 0.0002(5) 0.0019(5) 0.0028(5)
C42 0.0209(6) 0.0220(6) 0.0202(6) 0.0013(5) 0.0017(5) 0.0009(5)
C43 0.0189(6) 0.0266(7) 0.0258(7) 0.0002(6) 0.0010(5) -0.0023(5)
C44 0.0195(7) 0.0342(8) 0.0230(7) -0.0035(6) -0.0011(5) -0.0024(6)
C45 0.0224(7) 0.0358(8) 0.0178(6) -0.0009(6) 0.0028(5) -0.0015(6)
C46 0.0214(7) 0.0259(7) 0.0199(6) 0.0002(5) 0.0033(5) -0.0021(5)
C47 0.0314(9) 0.0367(9) 0.0333(9) 0.0027(7) -0.0018(7) -0.0113(7)
C48 0.0379(10) 0.0623(12) 0.0185(7) -0.0011(8) 0.0014(6) -0.0153(9)
C49 0.0251(7) 0.0147(5) 0.0192(6) -0.0009(5) 0.0050(5) -0.0004(5)
C50 0.0251(7) 0.0193(6) 0.0178(6) -0.0020(5) 0.0041(5) -0.0017(5)
C51 0.0316(8) 0.0208(6) 0.0172(6) -0.0013(5) 0.0039(5) -0.0008(5)
C52 0.0385(9) 0.0250(7) 0.0210(7) -0.0010(6) 0.0114(6) 0.0010(6)
C53 0.0299(8) 0.0244(7) 0.0269(7) -0.0024(6) 0.0116(6) 0.0026(6)
C54 0.0274(7) 0.0206(6) 0.0224(7) 0.0000(5) 0.0056(5) 0.0029(5)
C55 0.0369(9) 0.0359(8) 0.0166(6) -0.0001(6) 0.0037(6) 0.0000(7)
C56 0.0361(9) 0.0419(10) 0.0346(9) 0.0002(8) 0.0151(7) 0.0097(8)
C57 0.0209(6) 0.0154(5) 0.0149(5) -0.0009(5) -0.0004(4) -0.0006(5)
C58 0.0222(6) 0.0159(5) 0.0190(6) 0.0015(5) 0.0015(5) -0.0004(5)
C59 0.0197(6) 0.0201(6) 0.0189(6) 0.0006(5) 0.0013(5) -0.0002(5)
C60 0.0226(7) 0.0193(6) 0.0207(6) -0.0011(5) 0.0002(5) 0.0037(5)
C61 0.0268(7) 0.0143(5) 0.0172(6) -0.0001(5) -0.0012(5) 0.0004(5)
C62 0.0229(6) 0.0162(5) 0.0162(6) -0.0008(5) 0.0011(5) -0.0018(5)
C63 0.0233(7) 0.0265(7) 0.0279(7) 0.0034(6) 0.0060(6) 0.0022(6)
C64 0.0352(8) 0.0176(6) 0.0277(7) 0.0022(6) 0.0046(6) 0.0040(6)

loop_
_atom_type_symbol
_atom_type_description
_atom_type_scat_dispersion_real
_atom_type_scat_dispersion_imag
_atom_type_scat_source
C C 0.0033 0.0016 'International Tables Vol C Tables 4.2.6.8 and 6.1.1.4'
H H 0.0000 0.0000 'International Tables Vol C Tables 4.2.6.8 and 6.1.1.4'
B B 0.0013 0.0007 'International Tables Vol C Tables 4.2.6.8 and 6.1.1.4'
N N 0.0061 0.0033 'International Tables Vol C Tables 4.2.6.8 and 6.1.1.4'
O O 0.0106 0.0060 'International Tables Vol C Tables 4.2.6.8 and 6.1.1.4'
F F 0.0171 0.0103 'International Tables Vol C Tables 4.2.6.8 and 6.1.1.4'
P P 0.1023 0.0942 'International Tables Vol C Tables 4.2.6.8 and 6.1.1.4'
Pd Pd -0.9988 1.0072 'International Tables Vol C Tables 4.2.6.8 and 6.1.1.4'

loop_
_geom_angle_atom_site_label_1
_geom_angle_atom_site_label_2
_geom_angle_atom_site_label_3
_geom_angle
C21 Pd1 N2 88.73(5)
C21 Pd1 N1 176.91(5)
N2 Pd1 N1 92.63(5)
C21 Pd1 P1 96.72(4)
N2 Pd1 P1 172.55(4)
N1 Pd1 P1 81.68(3)
O1 P1 C18 99.49(7)
O1 P1 C15 98.60(7)
C18 P1 C15 110.03(8)
O1 P1 Pd1 101.72(4)
C18 P1 Pd1 121.43(5)
C15 P1 Pd1 119.62(6)
C13 O1 P1 119.82(9)
C13 N1 C1 120.67(13)
C13 N1 Pd1 116.93(10)
C1 N1 Pd1 122.36(9)
C31 N2 Pd1 171.24(13)
C6 C1 C2 122.44(14)
C6 C1 N1 119.46(13)
C2 C1 N1 117.89(13)
C3 C2 C1 117.63(15)
C3 C2 C7 120.58(15)
C1 C2 C7 121.78(15)
C4 C3 C2 120.99(16)
C4 C3 H3 119.5
C2 C3 H3 119.5
C3 C4 C5 120.45(16)
C3 C4 H4 119.8
C5 C4 H4 119.8
C4 C5 C6 121.21(16)
C4 C5 H5 119.4
C6 C5 H5 119.4
C5 C6 C1 117.29(15)
C5 C6 C10 120.96(14)
C1 C6 C10 121.71(13)
C2 C7 C8 111.01(16)
C2 C7 C9 113.03(17)
C8 C7 C9 109.76(18)
C2 C7 H7 107.6
C8 C7 H7 107.6
C9 C7 H7 107.6
C7 C8 H8A 109.5
C7 C8 H8B 109.5
H8A C8 H8B 109.5
C7 C8 H8C 109.4
H8A C8 H8C 109.5
H8B C8 H8C 109.5
C7 C9 H9A 109.5
C7 C9 H9B 109.4
H9A C9 H9B 109.5
C7 C9 H9C 109.5
H9A C9 H9C 109.5
H9B C9 H9C 109.5
C11 C10 C6 110.45(14)
C11 C10 C12 110.03(15)
C6 C10 C12 113.55(14)
C11 C10 H10 107.5
C6 C10 H10 107.5
C12 C10 H10 107.5
C10 C11 H11A 109.5
C10 C11 H11B 109.5
H11A C11 H11B 109.5
C10 C11 H11C 109.5
H11A C11 H11C 109.5
H11B C11 H11C 109.5
C10 C12 H12A 109.4
C10 C12 H12B 109.5
H12A C12 H12B 109.5
C10 C12 H12C 109.5
H12A C12 H12C 109.5
H12B C12 H12C 109.5
N1 C13 O1 119.66(13)
N1 C13 C14 128.09(15)
O1 C13 C14 112.25(13)
C13 C14 H14A 109.4
C13 C14 H14B 109.5
H14A C14 H14B 109.5
C13 C14 H14C 109.5
H14A C14 H14C 109.5
H14B C14 H14C 109.5
C16 C15 C17 111.45(17)
C16 C15 P1 109.29(12)
C17 C15 P1 112.73(13)
C16 C15 H15 107.7
C17 C15 H15 107.7
P1 C15 H15 107.7
C15 C16 H16A 109.5
C15 C16 H16B 109.4
H16A C16 H16B 109.5
C15 C16 H16C 109.5
H16A C16 H16C 109.5
H16B C16 H16C 109.5
C15 C17 H17A 109.5
C15 C17 H17B 109.4
H17A C17 H17B 109.5
C15 C17 H17C 109.5
H17A C17 H17C 109.5
H17B C17 H17C 109.5
C19 C18 C20 111.11(16)
C19 C18 P1 108.36(12)
C20 C18 P1 113.79(13)
C19 C18 H18 107.8
C20 C18 H18 107.8
P1 C18 H18 107.8
C18 C19 H19A 109.5
C18 C19 H19B 109.4
H19A C19 H19B 109.5
C18 C19 H19C 109.5
H19A C19 H19C 109.5
H19B C19 H19C 109.5
C18 C20 H20A 109.6
C18 C20 H20B 109.4
H20A C20 H20B 109.5
C18 C20 H20C 109.5
H20A C20 H20C 109.5
H20B C20 H20C 109.5
C22 C21 Pd1 117.37(10)
C22 C21 H21A 108.0
Pd1 C21 H21A 108.0
C22 C21 H21B 107.9
Pd1 C21 H21B 107.9
H21A C21 H21B 107.2
C25 C22 C23 112.80(15)
C25 C22 C21 111.31(13)
C23 C22 C21 110.88(13)
C25 C22 C24 107.80(13)
C23 C22 C24 106.71(14)
C21 C22 C24 107.01(14)
C22 C23 H23A 109.4
C22 C23 H23B 109.5
H23A C23 H23B 109.5
C22 C23 H23C 109.5
H23A C23 H23C 109.5
H23B C23 H23C 109.5
C22 C24 H24A 109.4
C22 C24 H24B 109.5
H24A C24 H24B 109.5
C22 C24 H24C 109.5
H24A C24 H24C 109.5
H24B C24 H24C 109.5
C26 C25 C30 117.88(18)
C26 C25 C22 122.76(18)
C30 C25 C22 119.33(16)
C25 C26 C27 120.4(2)
C25 C26 H26 119.7
C27 C26 H26 119.8
C28 C27 C26 121.1(2)
C28 C27 H27 119.5
C26 C27 H27 119.4
C27 C28 C29 119.3(2)
C27 C28 H28 120.4
C29 C28 H28 120.3
C28 C29 C30 120.2(3)
C28 C29 H29 119.9
C30 C29 H29 120.0
C29 C30 C25 121.1(2)
C29 C30 H30 119.4
C25 C30 H30 119.5
N2 C31 C32 178.03(17)
C31 C32 H32A 109.5
C31 C32 H32B 109.5
H32A C32 H32B 109.5
C31 C32 H32C 109.5
H32A C32 H32C 109.5
H32B C32 H32C 109.5
C41 B1 C33 114.22(12)
C41 B1 C49 113.99(12)
C33 B1 C49 103.29(11)
C41 B1 C57 102.50(11)
C33 B1 C57 112.04(11)
C49 B1 C57 111.10(11)
C34 C33 C38 116.56(13)
C34 C33 B1 124.40(13)
C38 C33 B1 118.47(12)
C35 C34 C33 121.37(15)
C35 C34 H34 119.3
C33 C34 H34 119.3
C36 C35 C34 121.12(15)
C36 C35 C39 118.49(15)
C34 C35 C39 120.38(16)
C37 C36 C35 118.30(14)
C37 C36 H36 120.8
C35 C36 H36 120.9
C36 C37 C38 120.66(16)
C36 C37 C40 119.76(15)
C38 C37 C40 119.54(16)
C37 C38 C33 121.99(15)
C37 C38 H38 119.0
C33 C38 H38 119.0
F1B C39 F3A 121.9(5)
F1B C39 F2A 73.3(6)
F3A C39 F2A 111.3(4)
F1B C39 F3B 109.2(6)
F2A C39 F3B 127.7(4)
F3A C39 F1A 102.6(3)
F2A C39 F1A 103.9(3)
F3B C39 F1A 83.9(4)
F1B C39 F2B 108.1(6)
F3A C39 F2B 78.3(3)
F3B C39 F2B 99.2(4)
F1A C39 F2B 132.8(4)
F1B C39 C35 115.5(3)
F3A C39 C35 114.1(3)
F2A C39 C35 113.5(2)
F3B C39 C35 111.5(4)
F1A C39 C35 110.3(2)
F2B C39 C35 112.0(2)
F5B C40 F6A 121.6(3)
F5B C40 F4B 112.1(3)
F6A C40 F4B 61.5(4)
F5B C40 F6B 111.7(4)
F4B C40 F6B 99.6(3)
F6A C40 F5A 103.9(4)
F4B C40 F5A 137.3(3)
F6B C40 F5A 77.9(3)
F5B C40 F4A 61.0(4)
F6A C40 F4A 106.4(5)
F4B C40 F4A 55.7(3)
F6B C40 F4A 137.9(3)
F5A C40 F4A 97.8(4)
F5B C40 C37 115.7(2)
F6A C40 C37 121.1(3)
F4B C40 C37 108.6(2)
F6B C40 C37 107.9(2)
F5A C40 C37 112.7(3)
F4A C40 C37 112.2(2)
C42 C41 C46 115.85(13)
C42 C41 B1 123.34(12)
C46 C41 B1 119.92(12)
C43 C42 C41 122.00(13)
C43 C42 H42 119.0
C41 C42 H42 119.0
C44 C43 C42 120.89(14)
C44 C43 C47 119.60(14)
C42 C43 C47 119.49(14)
C45 C44 C43 117.99(14)
C45 C44 H44 121.0
C43 C44 H44 121.0
C44 C45 C46 121.07(14)
C44 C45 C48 119.32(14)
C46 C45 C48 119.61(15)
C45 C46 C41 122.18(14)
C45 C46 H46 118.9
C41 C46 H46 118.9
F9B C47 F7A 62.6(5)
F9B C47 F8B 108.9(5)
F7A C47 F8B 128.6(3)
F9B C47 F8A 126.5(4)
F7A C47 F8A 110.7(4)
F7A C47 F9A 103.7(4)
F8B C47 F9A 74.1(4)
F8A C47 F9A 101.9(4)
F9B C47 F7B 106.0(5)
F7A C47 F7B 46.1(4)
F8B C47 F7B 101.2(5)
F8A C47 F7B 72.9(5)
F9A C47 F7B 137.8(3)
F9B C47 C43 115.8(3)
F7A C47 C43 114.7(2)
F8B C47 C43 113.9(3)
F8A C47 C43 114.3(3)
F9A C47 C43 110.3(2)
F7B C47 C43 109.8(3)
F12 C48 F11 107.86(17)
F12 C48 F10 105.35(19)
F11 C48 F10 105.03(17)
F12 C48 C45 112.80(15)
F11 C48 C45 112.81(17)
F10 C48 C45 112.40(16)
C50 C49 C54 115.88(13)
C50 C49 B1 121.79(12)
C54 C49 B1 121.97(13)
C49 C50 C51 122.30(14)
C49 C50 H50 118.8
C51 C50 H50 118.9
C52 C51 C50 120.80(15)
C52 C51 C55 121.68(14)
C50 C51 C55 117.50(14)
C51 C52 C53 117.91(14)
C51 C52 H52 121.1
C53 C52 H52 121.0
C54 C53 C52 121.27(14)
C54 C53 C56 120.40(16)
C52 C53 C56 118.33(14)
C53 C54 C49 121.82(15)
C53 C54 H54 119.1
C49 C54 H54 119.1
F14 C55 F15 107.20(14)
F14 C55 F13 106.37(14)
F15 C55 F13 105.15(14)
F14 C55 C51 113.22(15)
F15 C55 C51 112.48(14)
F13 C55 C51 111.88(13)
F16 C56 F18 108.6(2)
F16 C56 F17 105.66(17)
F18 C56 F17 103.85(16)
F16 C56 C53 113.58(15)
F18 C56 C53 112.25(16)
F17 C56 C53 112.21(17)
C58 C57 C62 116.11(12)
C58 C57 B1 124.12(12)
C62 C57 B1 119.52(12)
C59 C58 C57 121.90(13)
C59 C58 H58 119.0
C57 C58 H58 119.0
C60 C59 C58 120.86(13)
C60 C59 C63 119.53(13)
C58 C59 C63 119.56(13)
C61 C60 C59 117.92(13)
C61 C60 H60 121.0
C59 C60 H60 121.0
C62 C61 C60 121.10(13)
C62 C61 C64 118.56(13)
C60 C61 C64 120.34(13)
C61 C62 C57 122.10(13)
C61 C62 H62 119.0
C57 C62 H62 118.9
F21 C63 F19 106.90(14)
F21 C63 F20 106.89(15)
F19 C63 F20 105.54(15)
F21 C63 C59 112.65(13)
F19 C63 C59 112.82(13)
F20 C63 C59 111.57(13)
F22 C64 F24 106.80(17)
F22 C64 F23 106.42(16)
F24 C64 F23 104.65(14)
F22 C64 C61 113.05(14)
F24 C64 C61 112.71(13)
F23 C64 C61 112.59(13)

loop_
_geom_bond_atom_site_label_1
_geom_bond_atom_site_label_2
_geom_bond_distance
Pd1 C21 2.0657(14)
Pd1 N2 2.0881(13)
Pd1 N1 2.1572(12)
Pd1 P1 2.1893(4)
P1 O1 1.6820(11)
P1 C18 1.8197(17)
P1 C15 1.8233(17)
O1 C13 1.3510(18)
N1 C13 1.2796(19)
N1 C1 1.4415(19)
N2 C31 1.135(2)
C1 C6 1.404(2)
C1 C2 1.405(2)
C2 C3 1.399(2)
C2 C7 1.514(2)
C3 C4 1.378(3)
C3 H3 0.9500
C4 C5 1.385(2)
C4 H4 0.9500
C5 C6 1.398(2)
C5 H5 0.9500
C6 C10 1.522(2)
C7 C8 1.516(3)
C7 C9 1.531(3)
C7 H7 1.0000
C8 H8A 0.9800
C8 H8B 0.9800
C8 H8C 0.9800
C9 H9A 0.9800
C9 H9B 0.9800
C9 H9C 0.9800
C10 C11 1.520(3)
C10 C12 1.528(2)
C10 H10 1.0000
C11 H11A 0.9800
C11 H11B 0.9800
C11 H11C 0.9800
C12 H12A 0.9800
C12 H12B 0.9800
C12 H12C 0.9800
C13 C14 1.491(2)
C14 H14A 0.9800
C14 H14B 0.9800
C14 H14C 0.9800
C15 C16 1.530(3)
C15 C17 1.532(3)
C15 H15 1.0000
C16 H16A 0.9800
C16 H16B 0.9800
C16 H16C 0.9800
C17 H17A 0.9800
C17 H17B 0.9800
C17 H17C 0.9800
C18 C19 1.529(3)
C18 C20 1.535(2)
C18 H18 1.0000
C19 H19A 0.9800
C19 H19B 0.9800
C19 H19C 0.9800
C20 H20A 0.9800
C20 H20B 0.9800
C20 H20C 0.9800
C21 C22 1.543(2)
C21 H21A 0.9900
C21 H21B 0.9900
C22 C25 1.525(2)
C22 C23 1.533(2)
C22 C24 1.547(2)
C23 H23A 0.9800
C23 H23B 0.9800
C23 H23C 0.9800
C24 H24A 0.9800
C24 H24B 0.9800
C24 H24C 0.9800
C25 C26 1.393(3)
C25 C30 1.405(3)
C26 C27 1.394(3)
C26 H26 0.9500
C27 C28 1.376(4)
C27 H27 0.9500
C28 C29 1.385(4)
C28 H28 0.9500
C29 C30 1.390(3)
C29 H29 0.9500
C30 H30 0.9500
C31 C32 1.457(2)
C32 H32A 0.9800
C32 H32B 0.9800
C32 H32C 0.9800
B1 C41 1.632(2)
B1 C33 1.634(2)
B1 C49 1.635(2)
B1 C57 1.636(2)
F1A C39 1.378(4)
F2A C39 1.309(4)
F3A C39 1.298(6)
F1B C39 1.272(6)
F2B C39 1.379(6)
F3B C39 1.336(7)
F4A C40 1.398(4)
F5A C40 1.376(5)
F6A C40 1.233(4)
F4B C40 1.362(3)
F5B C40 1.221(4)
F6B C40 1.368(4)
F7A C47 1.267(3)
F8A C47 1.284(4)
F9A C47 1.340(4)
F7B C47 1.341(5)
F9B C47 1.255(5)
F8B C47 1.269(5)
F10 C48 1.333(3)
F11 C48 1.331(2)
F12 C48 1.327(2)
F13 C55 1.349(2)
F14 C55 1.3316(18)
F15 C55 1.343(2)
F16 C56 1.314(2)
F17 C56 1.337(2)
F18 C56 1.320(2)
F19 C63 1.3306(19)
F20 C63 1.333(2)
F21 C63 1.3230(19)
F22 C64 1.313(2)
F23 C64 1.337(2)
F24 C64 1.323(2)
C33 C34 1.396(2)
C33 C38 1.403(2)
C34 C35 1.394(2)
C34 H34 0.9500
C35 C36 1.386(3)
C35 C39 1.499(2)
C36 C37 1.385(2)
C36 H36 0.9500
C37 C38 1.388(2)
C37 C40 1.504(3)
C38 H38 0.9500
C41 C42 1.402(2)
C41 C46 1.404(2)
C42 C43 1.394(2)
C42 H42 0.9500
C43 C44 1.390(2)
C43 C47 1.499(2)
C44 C45 1.385(2)
C44 H44 0.9500
C45 C46 1.389(2)
C45 C48 1.498(2)
C46 H46 0.9500
C49 C50 1.397(2)
C49 C54 1.408(2)
C50 C51 1.397(2)
C50 H50 0.9500
C51 C52 1.385(2)
C51 C55 1.496(2)
C52 C53 1.390(2)
C52 H52 0.9500
C53 C54 1.389(2)
C53 C56 1.503(2)
C54 H54 0.9500
C57 C58 1.4019(19)
C57 C62 1.4027(18)
C58 C59 1.395(2)
C58 H58 0.9500
C59 C60 1.391(2)
C59 C63 1.499(2)
C60 C61 1.390(2)
C60 H60 0.9500
C61 C62 1.386(2)
C61 C64 1.496(2)
C62 H62 0.9501

loop_
_geom_torsion_atom_site_label_1
_geom_torsion_atom_site_label_2
_geom_torsion_atom_site_label_3
_geom_torsion_atom_site_label_4
_geom_torsion
C21 Pd1 P1 O1 -173.92(6)
N1 Pd1 P1 O1 3.40(5)
C21 Pd1 P1 C18 77.16(8)
N1 Pd1 P1 C18 -105.51(7)
C21 Pd1 P1 C15 -66.85(8)
N1 Pd1 P1 C15 110.48(7)
C18 P1 O1 C13 120.67(12)
C15 P1 O1 C13 -127.21(12)
Pd1 P1 O1 C13 -4.40(11)
N2 Pd1 N1 C13 172.10(11)
P1 Pd1 N1 C13 -3.07(10)
N2 Pd1 N1 C1 -5.56(11)
P1 Pd1 N1 C1 179.27(11)
C13 N1 C1 C6 85.65(18)
Pd1 N1 C1 C6 -96.78(14)
C13 N1 C1 C2 -99.48(17)
Pd1 N1 C1 C2 78.09(15)
C6 C1 C2 C3 -0.5(2)
N1 C1 C2 C3 -175.20(13)
C6 C1 C2 C7 -179.14(15)
N1 C1 C2 C7 6.1(2)
C1 C2 C3 C4 0.6(2)
C7 C2 C3 C4 179.29(16)
C2 C3 C4 C5 -0.4(3)
C3 C4 C5 C6 0.0(3)
C4 C5 C6 C1 0.1(2)
C4 C5 C6 C10 177.74(15)
C2 C1 C6 C5 0.1(2)
N1 C1 C6 C5 174.75(13)
C2 C1 C6 C10 -177.45(14)
N1 C1 C6 C10 -2.8(2)
C3 C2 C7 C8 -82.6(2)
C1 C2 C7 C8 96.0(2)
C3 C2 C7 C9 41.2(2)
C1 C2 C7 C9 -140.17(19)
C5 C6 C10 C11 -93.55(19)
C1 C6 C10 C11 83.93(19)
C5 C6 C10 C12 30.6(2)
C1 C6 C10 C12 -151.93(16)
C1 N1 C13 O1 178.86(12)
Pd1 N1 C13 O1 1.16(18)
C1 N1 C13 C14 -1.3(2)
Pd1 N1 C13 C14 -178.99(13)
P1 O1 C13 N1 2.47(19)
P1 O1 C13 C14 -177.40(11)
O1 P1 C15 C16 73.59(13)
C18 P1 C15 C16 177.04(12)
Pd1 P1 C15 C16 -35.22(14)
O1 P1 C15 C17 -161.89(14)
C18 P1 C15 C17 -58.44(16)
Pd1 P1 C15 C17 89.31(14)
O1 P1 C18 C19 -66.12(12)
C15 P1 C18 C19 -168.97(11)
Pd1 P1 C18 C19 43.97(13)
O1 P1 C18 C20 57.99(15)
C15 P1 C18 C20 -44.85(16)
Pd1 P1 C18 C20 168.09(12)
N2 Pd1 C21 C22 87.68(11)
Pd1 C21 C22 C25 83.93(15)
Pd1 C21 C22 C23 -42.51(17)
Pd1 C21 C22 C24 -158.52(11)
C23 C22 C25 C26 0.7(2)
C21 C22 C25 C26 -124.66(17)
C24 C22 C25 C26 118.27(18)
C23 C22 C25 C30 -177.18(15)
C21 C22 C25 C30 57.44(19)
C24 C22 C25 C30 -59.6(2)
C30 C25 C26 C27 -0.9(3)
C22 C25 C26 C27 -178.78(17)
C25 C26 C27 C28 0.5(3)
C26 C27 C28 C29 0.5(3)
C27 C28 C29 C30 -1.0(3)
C28 C29 C30 C25 0.7(3)
C26 C25 C30 C29 0.3(3)
C22 C25 C30 C29 178.27(16)
C41 B1 C33 C34 25.21(19)
C49 B1 C33 C34 -99.15(15)
C57 B1 C33 C34 141.20(13)
C41 B1 C33 C38 -163.75(12)
C49 B1 C33 C38 71.89(15)
C57 B1 C33 C38 -47.76(17)
C38 C33 C34 C35 0.3(2)
B1 C33 C34 C35 171.48(14)
C33 C34 C35 C36 -0.3(2)
C33 C34 C35 C39 -179.53(15)
C34 C35 C36 C37 -0.3(2)
C39 C35 C36 C37 179.01(16)
C35 C36 C37 C38 0.8(2)
C35 C36 C37 C40 -176.64(17)
C36 C37 C38 C33 -0.8(2)
C40 C37 C38 C33 176.63(16)
C34 C33 C38 C37 0.3(2)
B1 C33 C38 C37 -171.49(14)
C36 C35 C39 F1B -72.9(11)
C34 C35 C39 F1B 106.4(11)
C36 C35 C39 F3A 76.1(5)
C34 C35 C39 F3A -104.7(5)
C36 C35 C39 F2A -154.9(5)
C34 C35 C39 F2A 24.4(6)
C36 C35 C39 F3B 52.5(6)
C34 C35 C39 F3B -128.2(5)
C36 C35 C39 F1A -38.8(3)
C34 C35 C39 F1A 140.4(3)
C36 C35 C39 F2B 162.7(6)
C34 C35 C39 F2B -18.0(6)
C36 C37 C40 F5B 165.3(4)
C38 C37 C40 F5B -12.2(5)
C36 C37 C40 F6A -29.1(6)
C38 C37 C40 F6A 153.5(5)
C36 C37 C40 F4B 38.2(3)
C38 C37 C40 F4B -139.2(2)
C36 C37 C40 F6B -68.8(3)
C38 C37 C40 F6B 113.7(3)
C36 C37 C40 F5A -152.8(3)
C38 C37 C40 F5A 29.7(4)
C36 C37 C40 F4A 97.9(5)
C38 C37 C40 F4A -79.6(5)
C33 B1 C41 C42 -143.75(13)
C49 B1 C41 C42 -25.33(19)
C57 B1 C41 C42 94.83(15)
C33 B1 C41 C46 47.47(18)
C49 B1 C41 C46 165.90(13)
C57 B1 C41 C46 -73.94(15)
C46 C41 C42 C43 1.0(2)
B1 C41 C42 C43 -168.23(13)
C41 C42 C43 C44 0.2(2)
C41 C42 C43 C47 178.72(15)
C42 C43 C44 C45 -1.2(2)
C47 C43 C44 C45 -179.65(15)
C43 C44 C45 C46 0.9(2)
C43 C44 C45 C48 -178.75(16)
C44 C45 C46 C41 0.4(2)
C48 C45 C46 C41 179.99(16)
C42 C41 C46 C45 -1.3(2)
B1 C41 C46 C45 168.33(14)
C44 C43 C47 F9B -159.0(8)
C42 C43 C47 F9B 22.5(8)
C44 C43 C47 F7A 130.9(5)
C42 C43 C47 F7A -47.6(6)
C44 C43 C47 F8B -31.6(6)
C42 C43 C47 F8B 149.9(6)
C44 C43 C47 F8A 1.5(6)
C42 C43 C47 F8A -177.0(5)
C44 C43 C47 F9A -112.6(4)
C42 C43 C47 F9A 68.9(5)
C44 C43 C47 F7B 81.0(7)
C42 C43 C47 F7B -97.5(7)
C44 C45 C48 F12 -150.72(18)
C46 C45 C48 F12 29.6(3)
C44 C45 C48 F11 -28.2(3)
C46 C45 C48 F11 152.17(17)
C44 C45 C48 F10 90.3(2)
C46 C45 C48 F10 -89.3(2)
C41 B1 C49 C50 142.23(13)
C33 B1 C49 C50 -93.27(15)
C57 B1 C49 C50 27.03(18)
C41 B1 C49 C54 -44.93(18)
C33 B1 C49 C54 79.58(16)
C57 B1 C49 C54 -160.13(13)
C54 C49 C50 C51 0.8(2)
B1 C49 C50 C51 174.05(13)
C49 C50 C51 C52 -0.6(2)
C49 C50 C51 C55 177.73(14)
C50 C51 C52 C53 -0.2(2)
C55 C51 C52 C53 -178.42(15)
C51 C52 C53 C54 0.7(2)
C51 C52 C53 C56 -179.16(15)
C52 C53 C54 C49 -0.4(2)
C56 C53 C54 C49 179.41(15)
C50 C49 C54 C53 -0.3(2)
B1 C49 C54 C53 -173.54(14)
C52 C51 C55 F14 0.0(2)
C50 C51 C55 F14 -178.33(14)
C52 C51 C55 F15 -121.76(16)
C50 C51 C55 F15 59.96(19)
C52 C51 C55 F13 120.14(16)
C50 C51 C55 F13 -58.14(19)
C54 C53 C56 F16 3.0(3)
C52 C53 C56 F16 -177.12(18)
C54 C53 C56 F18 126.77(19)
C52 C53 C56 F18 -53.4(2)
C54 C53 C56 F17 -116.72(18)
C52 C53 C56 F17 63.1(2)
C41 B1 C57 C58 93.91(15)
C33 B1 C57 C58 -28.99(18)
C49 B1 C57 C58 -143.95(13)
C41 B1 C57 C62 -80.03(14)
C33 B1 C57 C62 157.08(12)
C49 B1 C57 C62 42.12(17)
C62 C57 C58 C59 0.3(2)
B1 C57 C58 C59 -173.84(13)
C57 C58 C59 C60 -0.3(2)
C57 C58 C59 C63 -177.69(13)
C58 C59 C60 C61 -0.6(2)
C63 C59 C60 C61 176.80(13)
C59 C60 C61 C62 1.5(2)
C59 C60 C61 C64 -177.41(13)
C60 C61 C62 C57 -1.6(2)
C64 C61 C62 C57 177.32(13)
C58 C57 C62 C61 0.7(2)
B1 C57 C62 C61 175.09(13)
C60 C59 C63 F21 137.64(15)
C58 C59 C63 F21 -45.0(2)
C60 C59 C63 F19 16.5(2)
C58 C59 C63 F19 -166.12(14)
C60 C59 C63 F20 -102.13(17)
C58 C59 C63 F20 75.26(19)
C62 C61 C64 F22 156.03(18)
C60 C61 C64 F22 -25.0(2)
C62 C61 C64 F24 -82.72(18)
C60 C61 C64 F24 96.21(17)
C62 C61 C64 F23 35.4(2)
C60 C61 C64 F23 -145.69(15)
